data_7205416
loop_
_publ_author_name
'Dey, Sandeep Kumar'
'Pramanik, Avijit'
'Das, Gopal'

_publ_section_title
;
 Anion specificity induced conformational changes in cresol-based
 tripodal podands controlled by weak interactions: structural and
 Hirshfeld surface analysis
;
_journal_issue 5
_journal_name_full CrystEngComm
_journal_page_first 1664
_journal_paper_doi 10.1039/c0ce00518e
_journal_volume 13
_journal_year 2011
_chemical_formula_sum 'C27 H34 Cl N O7'
_chemical_formula_weight 520.00
_chemical_name_systematic
;
?
;
_space_group_IT_number 161
_symmetry_cell_setting rhombohedral
_symmetry_space_group_name_Hall 'R 3 -2"c'
_symmetry_space_group_name_H-M 'R 3 c :H'
_atom_sites_solution_hydrogens geom
_atom_sites_solution_primary direct
_atom_sites_solution_secondary difmap
_audit_creation_method SHELXL-97
_cell_angle_alpha 90.00
_cell_angle_beta 90.00
_cell_angle_gamma 120.00
_cell_formula_units_Z 6
_cell_length_a 12.58630(10)
_cell_length_b 12.58630(10)
_cell_length_c 28.7108(5)
_cell_measurement_reflns_used 5985
_cell_measurement_temperature 298(2)
_cell_measurement_theta_max 24.94
_cell_measurement_theta_min 3.24
_cell_volume 3938.87(8)
_computing_cell_refinement 'Bruker SMART'
_computing_data_collection 'Bruker SMART'
_computing_data_reduction 'Bruker SMART'
_computing_molecular_graphics 'Bruker SHELXTL'
_computing_publication_material 'Bruker SHELXTL'
_computing_structure_refinement 'SHELXL-97 (Sheldrick, 1997)'
_computing_structure_solution 'SHELXS-97 (Sheldrick, 1990)'
_diffrn_ambient_temperature 298(2)
_diffrn_measured_fraction_theta_full 1.000
_diffrn_measured_fraction_theta_max 1.000
_diffrn_measurement_device_type 'CCD area detector'
_diffrn_measurement_method 'phi and omega scans'
_diffrn_radiation_monochromator graphite
_diffrn_radiation_source 'fine-focus sealed tube'
_diffrn_radiation_type MoK\a
_diffrn_radiation_wavelength 0.71073
_diffrn_reflns_av_R_equivalents 0.0631
_diffrn_reflns_av_sigmaI/netI 0.0304
_diffrn_reflns_limit_h_max 16
_diffrn_reflns_limit_h_min -16
_diffrn_reflns_limit_k_max 16
_diffrn_reflns_limit_k_min -16
_diffrn_reflns_limit_l_max 38
_diffrn_reflns_limit_l_min -38
_diffrn_reflns_number 17213
_diffrn_reflns_theta_full 28.28
_diffrn_reflns_theta_max 28.28
_diffrn_reflns_theta_min 2.35
_exptl_absorpt_coefficient_mu 0.191
_exptl_absorpt_correction_T_max 0.944
_exptl_absorpt_correction_T_min 0.934
_exptl_absorpt_correction_type multi-scan
_exptl_absorpt_process_details 'SADAS (Sheldrick, 1997)'
_exptl_crystal_colour colorless
_exptl_crystal_density_diffrn 1.315
_exptl_crystal_density_method 'not measured'
_exptl_crystal_description rectangular
_exptl_crystal_F_000 1656
_exptl_crystal_size_max 0.36
_exptl_crystal_size_mid 0.32
_exptl_crystal_size_min 0.30
_refine_diff_density_max 0.130
_refine_diff_density_min -0.198
_refine_diff_density_rms 0.025
_refine_ls_extinction_method none
_refine_ls_goodness_of_fit_ref 0.956
_refine_ls_matrix_type full
_refine_ls_number_parameters 113
_refine_ls_number_reflns 2175
_refine_ls_number_restraints 1
_refine_ls_restrained_S_all 0.956
_refine_ls_R_factor_all 0.0449
_refine_ls_R_factor_gt 0.0326
_refine_ls_shift/su_max 0.004
_refine_ls_shift/su_mean 0.001
_refine_ls_structure_factor_coef Fsqd
_refine_ls_weighting_details 'calc w=1/[\s^2^(Fo^2^)+(0.0525P)^2^+0.6495P] where P=(Fo^2^+2Fc^2^)/3'
_refine_ls_weighting_scheme calc
_refine_ls_wR_factor_gt 0.0848
_refine_ls_wR_factor_ref 0.0906
_reflns_number_gt 1675
_reflns_number_total 2175
_reflns_threshold_expression >2sigma(I)
_cod_data_source_file C0CE00518E.TXT
_cod_data_source_block p-cresol_ClO4
_cod_depositor_comments
;
The following automatic conversions were performed:
'_symmetry_cell_setting' value 'Rhombohedral' changed to 'rhombohedral'
according to '/home/saulius/struct/CIF-dictionaries/cif_core.dic'
dictionary named 'cif_core.dic' version 2.4.1 from 2010-06-29.

Automatic conversion script
Id: cif_fix_enum 1555 2011-01-17 13:19:09Z saulius 
;
_cod_original_sg_symbol_H-M 'R3c '
_cod_database_code 7205416

loop_
_symmetry_equiv_pos_as_xyz
'x, y, z'
'-y, x-y, z'
'-x+y, -x, z'
'-y, -x, z+1/2'
'-x+y, y, z+1/2'
'x, x-y, z+1/2'
'x+2/3, y+1/3, z+1/3'
'-y+2/3, x-y+1/3, z+1/3'
'-x+y+2/3, -x+1/3, z+1/3'
'-y+2/3, -x+1/3, z+5/6'
'-x+y+2/3, y+1/3, z+5/6'
'x+2/3, x-y+1/3, z+5/6'
'x+1/3, y+2/3, z+2/3'
'-y+1/3, x-y+2/3, z+2/3'
'-x+y+1/3, -x+2/3, z+2/3'
'-y+1/3, -x+2/3, z+7/6'
'-x+y+1/3, y+2/3, z+7/6'
'x+1/3, x-y+2/3, z+7/6'

loop_
_atom_site_label
_atom_site_type_symbol
_atom_site_fract_x
_atom_site_fract_y
_atom_site_fract_z
_atom_site_U_iso_or_equiv
_atom_site_adp_type
_atom_site_occupancy
_atom_site_symmetry_multiplicity
_atom_site_calc_flag
_atom_site_refinement_flags
_atom_site_disorder_assembly
_atom_site_disorder_group
Cl1 Cl 0.0000 1.0000 0.05700(3) 0.0636(2) Uani 1 3 d S . .
N1 N 0.6667 0.3333 0.24288(7) 0.0450(5) Uani 1 3 d S . .
C3 C 0.59726(13) 0.11489(13) 0.13770(5) 0.0456(3) Uani 1 1 d . . .
C4 C 0.55406(14) 0.14689(14) 0.09902(5) 0.0500(4) Uani 1 1 d . . .
H4 H 0.4993 0.1755 0.1026 0.060 Uiso 1 1 calc R . .
C5 C 0.59215(16) 0.13634(15) 0.05534(6) 0.0544(4) Uani 1 1 d . . .
H5 H 0.5640 0.1600 0.0296 0.065 Uiso 1 1 calc R . .
C6 C 0.67155(17) 0.09128(15) 0.04866(7) 0.0566(4) Uani 1 1 d . . .
C8 C 0.67227(17) 0.06494(16) 0.13218(6) 0.0569(4) Uani 1 1 d . . .
H8 H 0.6976 0.0383 0.1579 0.068 Uiso 1 1 calc R . .
C2 C 0.61495(19) 0.12452(16) 0.22184(5) 0.0601(4) Uani 1 1 d . . .
H2A H 0.7016 0.1531 0.2176 0.072 Uiso 1 1 calc R . .
H2B H 0.5739 0.0390 0.2312 0.072 Uiso 1 1 calc R . .
C7 C 0.70916(17) 0.05517(16) 0.08754(6) 0.0628(4) Uani 1 1 d . . .
H7 H 0.7611 0.0231 0.0838 0.075 Uiso 1 1 calc R . .
C1 C 0.59645(17) 0.20090(16) 0.25750(5) 0.0568(4) Uani 1 1 d . . .
H1A H 0.6253 0.1911 0.2876 0.068 Uiso 1 1 calc R . .
H1B H 0.5099 0.1743 0.2601 0.068 Uiso 1 1 calc R . .
C9 C 0.7175(2) 0.0859(2) 0.00045(8) 0.0833(6) Uani 1 1 d . . .
H9A H 0.8007 0.1513 -0.0030 0.125 Uiso 1 1 calc R . .
H9B H 0.6668 0.0945 -0.0225 0.125 Uiso 1 1 calc R . .
H9C H 0.7140 0.0086 -0.0037 0.125 Uiso 1 1 calc R . .
O1 O 0.56226(11) 0.13945(11) 0.18001(4) 0.0544(3) Uani 1 1 d . . .
O2 O 0.08597(17) 0.96795(17) 0.03964(7) 0.1064(6) Uani 1 1 d . . .
O3 O 0.0000 1.0000 0.10565(12) 0.1433(18) Uani 1 3 d S . .
H1N H 0.6667 0.3333 0.2125(11) 0.048(8) Uiso 1 3 d S . .

loop_
_atom_site_aniso_label
_atom_site_aniso_U_11
_atom_site_aniso_U_22
_atom_site_aniso_U_33
_atom_site_aniso_U_23
_atom_site_aniso_U_13
_atom_site_aniso_U_12
Cl1 0.0701(3) 0.0701(3) 0.0507(4) 0.000 0.000 0.03507(15)
N1 0.0540(8) 0.0540(8) 0.0268(9) 0.000 0.000 0.0270(4)
C3 0.0487(8) 0.0431(7) 0.0436(7) -0.0044(6) 0.0009(6) 0.0219(7)
C4 0.0504(8) 0.0509(8) 0.0500(8) -0.0053(7) -0.0020(7) 0.0262(7)
C5 0.0581(9) 0.0499(9) 0.0484(8) -0.0050(7) -0.0041(7) 0.0219(7)
C6 0.0587(9) 0.0461(8) 0.0549(8) -0.0101(7) 0.0086(7) 0.0186(7)
C8 0.0671(10) 0.0545(9) 0.0581(10) -0.0020(7) -0.0022(7) 0.0373(9)
C2 0.0808(12) 0.0567(9) 0.0458(8) 0.0034(7) -0.0017(7) 0.0367(9)
C7 0.0647(10) 0.0587(9) 0.0729(11) -0.0116(8) 0.0052(8) 0.0369(9)
C1 0.0719(10) 0.0562(10) 0.0357(7) 0.0063(6) 0.0056(7) 0.0270(8)
C9 0.0960(15) 0.0808(14) 0.0661(11) -0.0113(10) 0.0236(10) 0.0390(11)
O1 0.0638(7) 0.0675(7) 0.0399(5) -0.0044(5) -0.0010(5) 0.0388(6)
O2 0.0985(11) 0.1142(13) 0.1271(16) 0.0126(11) 0.0271(11) 0.0687(11)
O3 0.187(3) 0.187(3) 0.0552(17) 0.000 0.000 0.0937(15)

loop_
_atom_type_symbol
_atom_type_description
_atom_type_scat_dispersion_real
_atom_type_scat_dispersion_imag
_atom_type_scat_source
C C 0.0033 0.0016 'International Tables Vol C Tables 4.2.6.8 and 6.1.1.4'
H H 0.0000 0.0000 'International Tables Vol C Tables 4.2.6.8 and 6.1.1.4'
N N 0.0061 0.0033 'International Tables Vol C Tables 4.2.6.8 and 6.1.1.4'
O O 0.0106 0.0060 'International Tables Vol C Tables 4.2.6.8 and 6.1.1.4'
Cl Cl 0.1484 0.1585 'International Tables Vol C Tables 4.2.6.8 and 6.1.1.4'

loop_
_geom_angle_atom_site_label_1
_geom_angle_atom_site_label_2
_geom_angle_atom_site_label_3
_geom_angle
_geom_angle_site_symmetry_1
_geom_angle_site_symmetry_3
_geom_angle_publ_flag
O3 Cl1 O2 110.54(9) . 3_465 ?
O3 Cl1 O2 110.54(9) . . ?
O2 Cl1 O2 108.38(10) 3_465 . ?
O3 Cl1 O2 110.54(9) . 2_675 ?
O2 Cl1 O2 108.38(10) 3_465 2_675 ?
O2 Cl1 O2 108.38(10) . 2_675 ?
C1 N1 C1 112.53(8) 2_655 . ?
C1 N1 C1 112.53(8) 2_655 3_665 ?
C1 N1 C1 112.53(8) . 3_665 ?
O1 C3 C8 124.84(14) . . ?
O1 C3 C4 115.23(13) . . ?
C8 C3 C4 119.91(13) . . ?
C5 C4 C3 119.92(14) . . ?
C4 C5 C6 121.59(16) . . ?
C7 C6 C5 117.40(15) . . ?
C7 C6 C9 121.67(17) . . ?
C5 C6 C9 120.90(19) . . ?
C3 C8 C7 118.76(15) . . ?
O1 C2 C1 104.98(14) . . ?
C6 C7 C8 122.27(15) . . ?
C2 C1 N1 109.04(13) . . ?
C3 O1 C2 119.31(12) . . ?

loop_
_geom_bond_atom_site_label_1
_geom_bond_atom_site_label_2
_geom_bond_distance
_geom_bond_site_symmetry_2
_geom_bond_publ_flag
Cl1 O3 1.397(3) . ?
Cl1 O2 1.4207(17) 3_465 ?
Cl1 O2 1.4207(17) . ?
Cl1 O2 1.4207(16) 2_675 ?
N1 C1 1.5042(18) 2_655 ?
N1 C1 1.5042(18) . ?
N1 C1 1.5042(18) 3_665 ?
C3 O1 1.3788(18) . ?
C3 C8 1.380(2) . ?
C3 C4 1.382(2) . ?
C4 C5 1.372(2) . ?
C5 C6 1.387(2) . ?
C6 C7 1.376(3) . ?
C6 C9 1.514(3) . ?
C8 C7 1.389(2) . ?
C2 O1 1.429(2) . ?
C2 C1 1.500(3) . ?
